data_4350316
loop_
_publ_author_name
'Ouellette, Wayne'
'Yu, Ming Hui'
'O'Connor, Charles J'
'Zubieta, Jon'

_publ_section_title
;
 Evolution of the structural chemistry of vanadium organodiphosphonate
 networks and frameworks: structural consequences of fluoride
 incorporation in the development of stable phases with void channels.
;
_journal_issue 19
_journal_name_full 'Inorganic chemistry'
_journal_page_first 7628
_journal_page_last 7641
_journal_paper_doi 10.1021/ic0604462
_journal_volume 45
_journal_year 2006
_chemical_formula_sum 'C2 H9 F O9.25 P2 V1.5'
_chemical_formula_weight 338.44
_space_group_IT_number 10
_space_group_name_Hall '-P 2y'
_space_group_name_H-M_alt 'P 1 2/m 1'
_symmetry_cell_setting monoclinic
_symmetry_space_group_name_H-M 'P 1 2/m 1'
_atom_sites_solution_hydrogens geom
_atom_sites_solution_primary direct
_atom_sites_solution_secondary difmap
_audit_creation_method SHELXL-97
_cell_angle_alpha 90.00
_cell_angle_beta 95.038(2)
_cell_angle_gamma 90.00
_cell_formula_units_Z 4
_cell_length_a 7.1564(6)
_cell_length_b 18.2265(16)
_cell_length_c 8.1397(7)
_cell_measurement_reflns_used 2327
_cell_measurement_temperature 90(2)
_cell_measurement_theta_max 28.17
_cell_measurement_theta_min 2.23
_cell_volume 1057.61(16)
_computing_cell_refinement 'Bruker SMART'
_computing_data_collection 'Bruker SMART'
_computing_data_reduction 'Bruker SAINT'
_computing_molecular_graphics 'Bruker SHELXTL'
_computing_publication_material 'Bruker SHELXTL'
_computing_structure_refinement 'SHELXL-97 (Sheldrick, 1997)'
_computing_structure_solution 'SHELXS-97 (Sheldrick, 1990)'
_diffrn_ambient_temperature 90(2)
_diffrn_detector_area_resol_mean 512
_diffrn_measured_fraction_theta_full 0.999
_diffrn_measured_fraction_theta_max 0.999
_diffrn_measurement_device_type 'APEX CCD area detector'
_diffrn_measurement_method 'Phi and omega scans'
_diffrn_radiation_monochromator graphite
_diffrn_radiation_probe x-ray
_diffrn_radiation_type MoK\a
_diffrn_radiation_wavelength 0.71073
_diffrn_reflns_av_R_equivalents 0.0421
_diffrn_reflns_av_sigmaI/netI 0.0382
_diffrn_reflns_limit_h_max 9
_diffrn_reflns_limit_h_min -9
_diffrn_reflns_limit_k_max 24
_diffrn_reflns_limit_k_min -24
_diffrn_reflns_limit_l_max 10
_diffrn_reflns_limit_l_min -10
_diffrn_reflns_number 10996
_diffrn_reflns_theta_full 28.08
_diffrn_reflns_theta_max 28.08
_diffrn_reflns_theta_min 2.23
_diffrn_source 'fine-focus sealed tube'
_diffrn_standards_decay_% 0.001
_exptl_absorpt_coefficient_mu 1.702
_exptl_absorpt_correction_T_max 0.8482
_exptl_absorpt_correction_T_min 0.7724
_exptl_absorpt_correction_type multi-scan
_exptl_absorpt_process_details 'SADABS SHELXL-97 (SHELDRICK, 1997)'
_exptl_crystal_colour black
_exptl_crystal_density_diffrn 2.126
_exptl_crystal_density_meas 0
_exptl_crystal_density_method 'not measured'
_exptl_crystal_description block
_exptl_crystal_F_000 674
_exptl_crystal_size_max 0.16
_exptl_crystal_size_mid 0.10
_exptl_crystal_size_min 0.10
_platon_squeeze_details ' ? '
_refine_diff_density_max 1.315
_refine_diff_density_min -0.846
_refine_diff_density_rms 0.142
_refine_ls_extinction_method none
_refine_ls_goodness_of_fit_ref 1.129
_refine_ls_hydrogen_treatment mixed
_refine_ls_matrix_type full
_refine_ls_number_parameters 157
_refine_ls_number_reflns 2661
_refine_ls_number_restraints 1
_refine_ls_restrained_S_all 1.132
_refine_ls_R_factor_all 0.0707
_refine_ls_R_factor_gt 0.0595
_refine_ls_shift/su_max 0.000
_refine_ls_shift/su_mean 0.000
_refine_ls_structure_factor_coef Fsqd
_refine_ls_weighting_details 'calc w=1/[\s^2^(Fo^2^)+(0.0522P)^2^+4.1922P] where P=(Fo^2^+2Fc^2^)/3'
_refine_ls_weighting_scheme calc
_refine_ls_wR_factor_gt 0.1304
_refine_ls_wR_factor_ref 0.1351
_reflns_number_gt 2282
_reflns_number_total 2661
_reflns_threshold_expression >2sigma(I)
_cod_data_source_file ic0604462si20060315_104625.cif
_cod_data_source_block '_Compound_5_(H3O)[V3F2(H2O)2{O3P(CH2)2PO3}2]&#x0095;3.5H2O'
_cod_depositor_comments
;
The following automatic conversions were performed:

data item '_symmetry_cell_setting' value 'Monoclinic' was changed to
'monoclinic' in accordance with the
/home/saulius/struct/COD-crude-data/automatic-downloads/DataCite-retrospective/ACS/depositions/lib/dictionaries/cif_core.dic
dictionary named 'cif_core.dic' version 2.4.2 last updated on
2011-04-26.

Automatic conversion script
Id: cif_fix_values 6909 2019-04-08 15:41:33Z antanas 
;
_cod_original_sg_symbol_H-M P2/m
_cod_original_formula_sum 'C2 H9 F O9.25 P2 V1.50'
_cod_database_code 4350316

loop_
_symmetry_equiv_pos_as_xyz
'x, y, z'
'-x, y, -z'
'-x, -y, -z'
'x, -y, z'

loop_
_atom_site_label
_atom_site_type_symbol
_atom_site_fract_x
_atom_site_fract_y
_atom_site_fract_z
_atom_site_U_iso_or_equiv
_atom_site_adp_type
_atom_site_occupancy
_atom_site_symmetry_multiplicity
_atom_site_calc_flag
_atom_site_refinement_flags
_atom_site_disorder_assembly
_atom_site_disorder_group
V1 V 1.0000 0.5000 0.5000 0.0229(5) Uani 1 4 d S . .
V2 V 0.74750(9) 0.26127(4) 1.00020(8) 0.00998(17) Uani 1 1 d . . .
V3 V 0.5000 0.0000 1.0000 0.0482(6) Uani 1 4 d S . .
P1 P 0.97394(14) 0.34764(6) 0.73120(13) 0.0136(2) Uani 1 1 d . . .
P2 P 0.48055(15) 0.15107(6) 0.77322(13) 0.0159(2) Uani 1 1 d D . .
F1 F 1.0000 0.21781(17) 1.0000 0.0127(6) Uani 1 2 d S . .
F2 F 0.5000 0.30502(18) 1.0000 0.0142(7) Uani 1 2 d S . .
O1 O 0.7248(7) 0.5000 0.4613(6) 0.0270(10) Uani 1 2 d S . .
O2 O 0.9780(4) 0.42648(16) 0.6720(4) 0.0201(6) Uani 1 1 d . . .
O3 O 1.1654(4) 0.3272(2) 0.8182(4) 0.0274(8) Uani 1 1 d . . .
O4 O 0.8128(4) 0.33749(17) 0.8424(4) 0.0198(7) Uani 1 1 d . . .
O5 O 0.6593(4) 0.1943(2) 0.8175(4) 0.0266(8) Uani 1 1 d . A .
O6 O 0.3101(4) 0.1865(2) 0.8380(5) 0.0331(9) Uani 1 1 d . . .
O7A O 0.443(4) 0.0773(7) 0.855(3) 0.076(11) Uani 0.33(3) 1 d PD A 1
O7B O 0.5279(18) 0.0724(4) 0.8124(13) 0.069(4) Uani 0.67(3) 1 d P A 2
O8A O 0.7577(13) 0.0000 1.0445(16) 0.069(4) Uani 0.776(19) 2 d SP A 1
O8B O 0.800(3) 0.0000 0.917(3) 0.029(8) Uani 0.224(19) 2 d SP A 2
C1 C 0.9285(6) 0.2858(2) 0.5634(6) 0.0217(9) Uani 1 1 d . . .
H1A H 0.9207 0.2355 0.6083 0.026 Uiso 1 1 calc R . .
H1B H 0.8042 0.2978 0.5066 0.026 Uiso 1 1 calc R . .
C2A C 0.445(3) 0.1682(17) 0.545(2) 0.033(5) Uani 0.50(5) 1 d P . 1
H2A1 H 0.3503 0.1320 0.5021 0.040 Uiso 0.50(5) 1 calc PR . 1
H2A2 H 0.3837 0.2168 0.5331 0.040 Uiso 0.50(5) 1 calc PR . 1
C2B C 0.4316(18) 0.1307(16) 0.5649(14) 0.025(4) Uani 0.50(5) 1 d P . 2
H2B1 H 0.3750 0.0811 0.5614 0.029 Uiso 0.50(5) 1 calc PR . 2
H2B2 H 0.3301 0.1648 0.5244 0.029 Uiso 0.50(5) 1 calc PR . 2

loop_
_atom_site_aniso_label
_atom_site_aniso_U_11
_atom_site_aniso_U_22
_atom_site_aniso_U_33
_atom_site_aniso_U_23
_atom_site_aniso_U_13
_atom_site_aniso_U_12
V1 0.0364(15) 0.0049(7) 0.0093(7) 0.000 0.0148(8) 0.000
V2 0.0108(3) 0.0132(3) 0.0059(3) 0.0006(2) 0.0006(2) -0.0047(2)
V3 0.0366(11) 0.0052(7) 0.1016(19) 0.000 -0.0005(11) 0.000
P1 0.0086(4) 0.0154(5) 0.0169(5) 0.0112(4) 0.0016(4) 0.0002(4)
P2 0.0199(5) 0.0118(5) 0.0156(5) -0.0079(4) -0.0018(4) 0.0032(4)
F1 0.0109(15) 0.0124(15) 0.0148(16) 0.000 0.0008(12) 0.000
F2 0.0083(15) 0.0182(17) 0.0162(16) 0.000 0.0024(12) 0.000
O1 0.030(3) 0.024(2) 0.027(3) 0.000 0.004(2) 0.000
O2 0.0283(16) 0.0121(14) 0.0204(15) 0.0071(12) 0.0047(12) -0.0015(12)
O3 0.0089(13) 0.048(2) 0.0253(17) 0.0251(16) 0.0024(12) -0.0002(14)
O4 0.0104(13) 0.0253(17) 0.0244(16) 0.0152(13) 0.0053(11) 0.0035(12)
O5 0.0089(14) 0.041(2) 0.0289(17) -0.0216(15) -0.0022(12) 0.0040(13)
O6 0.0167(16) 0.042(2) 0.043(2) -0.0337(17) 0.0154(14) -0.0128(15)
O7A 0.075(16) 0.005(6) 0.14(2) -0.012(9) -0.044(14) 0.009(7)
O7B 0.104(8) 0.010(3) 0.108(7) 0.009(3) 0.099(7) 0.015(4)
O8A 0.047(5) 0.052(6) 0.117(11) 0.000 0.054(6) 0.000
O8B 0.029(13) 0.034(13) 0.026(14) 0.000 0.001(10) 0.000
C1 0.019(2) 0.0139(19) 0.033(3) 0.0067(18) 0.0062(18) -0.0056(16)
C2A 0.030(7) 0.048(12) 0.019(6) -0.019(7) -0.012(4) 0.008(7)
C2B 0.023(5) 0.046(11) 0.004(4) -0.009(5) 0.001(3) -0.022(6)

loop_
_atom_type_symbol
_atom_type_description
_atom_type_scat_dispersion_real
_atom_type_scat_dispersion_imag
_atom_type_scat_source
C C 0.0033 0.0016 'International Tables Vol C Tables 4.2.6.8 and 6.1.1.4'
H H 0.0000 0.0000 'International Tables Vol C Tables 4.2.6.8 and 6.1.1.4'
O O 0.0106 0.0060 'International Tables Vol C Tables 4.2.6.8 and 6.1.1.4'
F F 0.0171 0.0103 'International Tables Vol C Tables 4.2.6.8 and 6.1.1.4'
V V 0.3005 0.5294 'International Tables Vol C Tables 4.2.6.8 and 6.1.1.4'
P P 0.1023 0.0942 'International Tables Vol C Tables 4.2.6.8 and 6.1.1.4'

loop_
_geom_angle_atom_site_label_1
_geom_angle_atom_site_label_2
_geom_angle_atom_site_label_3
_geom_angle
_geom_angle_site_symmetry_1
_geom_angle_site_symmetry_3
O2 V1 O2 179.999(1) 4_565 2_756
O2 V1 O2 93.41(18) 4_565 3_766
O2 V1 O2 86.59(18) 2_756 3_766
O2 V1 O2 86.59(18) 4_565 .
O2 V1 O2 93.41(18) 2_756 .
O2 V1 O2 179.999(1) 3_766 .
O2 V1 O1 88.40(14) 4_565 .
O2 V1 O1 91.60(14) 2_756 .
O2 V1 O1 91.60(14) 3_766 .
O2 V1 O1 88.40(14) . .
O2 V1 O1 91.60(14) 4_565 3_766
O2 V1 O1 88.40(14) 2_756 3_766
O2 V1 O1 88.40(14) 3_766 3_766
O2 V1 O1 91.60(14) . 3_766
O1 V1 O1 180.0 . 3_766
F2 V2 O6 92.31(12) . 2_657
F2 V2 O3 88.76(11) . 2_757
O6 V2 O3 89.49(17) 2_657 2_757
F2 V2 F1 179.42(13) . .
O6 V2 F1 88.18(11) 2_657 .
O3 V2 F1 90.93(11) 2_757 .
F2 V2 O4 88.77(11) . .
O6 V2 O4 178.08(15) 2_657 .
O3 V2 O4 88.94(15) 2_757 .
F1 V2 O4 90.73(11) . .
F2 V2 O5 91.26(11) . .
O6 V2 O5 90.23(17) 2_657 .
O3 V2 O5 179.72(16) 2_757 .
F1 V2 O5 89.05(11) . .
O4 V2 O5 91.34(15) . .
O8A V3 O8A 180.0 . 3_657
O8A V3 O7A 106.5(8) 3_657 2_657
O8A V3 O7A 73.5(8) . 3_657
O7A V3 O7A 98.5(14) 2_657 3_657
O7A V3 O7A 179.999(3) 2_657 4
O7A V3 O7A 81.5(14) 3_657 4
O8A V3 O7B 90.8(5) . 2_657
O8A V3 O7B 89.2(5) 3_657 2_657
O7A V3 O7B 159.0(9) 2_657 4
O2 P1 O3 109.65(19) . .
O2 P1 O4 109.70(17) . .
O3 P1 O4 112.64(17) . .
O2 P1 C1 111.31(19) . .
O3 P1 C1 107.3(2) . .
O4 P1 C1 106.25(19) . .
O7B P2 O6 120.5(3) . .
O7B P2 O5 106.0(6) . .
O6 P2 O5 112.53(18) . .
O7B P2 O7A 27.9(11) . .
O6 P2 O7A 92.6(13) . .
O5 P2 O7A 121.9(7) . .
O7B P2 C2B 91.5(11) . .
O6 P2 C2B 109.3(7) . .
O5 P2 C2B 115.8(5) . .
O7A P2 C2B 102.0(13) . .
O7B P2 C2A 112.2(9) . .
O6 P2 C2A 103.3(4) . .
O5 P2 C2A 100.7(10) . .
O7A P2 C2A 124.2(14) . .
C2B P2 C2A 22.3(4) . .
V2 F1 V2 132.66(17) . 2_757
V2 F2 V2 131.52(18) 2_657 .
P1 O2 V1A 151.9(2) . .
P1 O3 V2 135.12(19) . 2_757
P1 O4 V2 134.38(18) . .
P2 O5 V2 134.7(2) . .
P2 O6 V2 138.8(2) . 2_657
P2 O7A V3 154.4(12) . .
P2 O7B V3 137.8(4) . .
C1 C1 P1 115.7(3) 2_756 .
C1 C1 H1A 108.4 2_756 .
P1 C1 H1A 108.4 . .
C1 C1 H1B 108.4 2_756 .
P1 C1 H1B 108.4 . .
H1A C1 H1B 107.4 . .
C2A C2A P2 127.4(15) 2_656 .
C2A C2A H2A1 105.5 2_656 .
P2 C2A H2A1 105.5 . .
C2A C2A H2A2 105.5 2_656 .
P2 C2A H2A2 105.5 . .
H2A1 C2A H2A2 106.0 . .
C2B C2B P2 126.6(12) 2_656 .
C2B C2B H2B1 105.7 2_656 .
P2 C2B H2B1 105.7 . .
C2B C2B H2B2 105.7 2_656 .
P2 C2B H2B2 105.7 . .
H2B1 C2B H2B2 106.1 . .

loop_
_geom_bond_atom_site_label_1
_geom_bond_atom_site_label_2
_geom_bond_distance
_geom_bond_site_symmetry_2
V1 O2 1.954(3) 4_565
V1 O2 1.954(3) 2_756
V1 O2 1.954(3) 3_766
V1 O2 1.954(3) .
V1 O1 1.967(5) .
V1 O1 1.967(5) 3_766
V2 F2 1.9424(15) .
V2 O6 1.963(3) 2_657
V2 O3 1.963(3) 2_757
V2 F1 1.9731(14) .
V2 O4 1.976(3) .
V2 O5 1.984(3) .
V3 O8A 1.848(10) .
V3 O7A 1.861(14) 2_657
V3 O7A 1.861(14) 3_657
V3 O7B 2.041(8) 2_657
V3 O7B 2.041(8) 3_657
V3 O8B 2.30(2) .
P1 O2 1.517(3) .
P1 O3 1.532(3) .
P1 O4 1.539(3) .
P1 C1 1.779(5) .
P2 O7B 1.501(8) .
P2 O6 1.516(3) .
P2 O5 1.519(3) .
P2 O7A 1.534(14) .
P2 C2B 1.741(11) .
P2 C2A 1.878(19) .
F1 V2 1.9731(14) 2_757
F2 V2 1.9423(15) 2_657
O3 V2 1.963(3) 2_757
O6 V2 1.963(3) 2_657
C1 C1 1.516(9) 2_756
C1 H1A 0.9900 .
C1 H1B 0.9900 .
C2A C2A 1.12(4) 2_656
C2A H2A1 0.9900 .
C2A H2A2 0.9900 .
C2B C2B 1.50(2) 2_656
C2B H2B1 0.9900 .
C2B H2B2 0.9900 .

loop_
_geom_torsion_atom_site_label_1
_geom_torsion_atom_site_label_2
_geom_torsion_atom_site_label_3
_geom_torsion_atom_site_label_4
_geom_torsion
_geom_torsion_site_symmetry_1
_geom_torsion_site_symmetry_4
F2 V2 F1 V2 9(5) . 2_757
O6 V2 F1 V2 -138.07(13) 2_657 2_757
O3 V2 F1 V2 -48.62(11) 2_757 2_757
O4 V2 F1 V2 40.34(10) . 2_757
O5 V2 F1 V2 131.67(11) . 2_757
O6 V2 F2 V2 -41.98(13) 2_657 2_657
O3 V2 F2 V2 -131.42(11) 2_757 2_657
F1 V2 F2 V2 171(100) . 2_657
O4 V2 F2 V2 139.61(10) . 2_657
O5 V2 F2 V2 48.30(11) . 2_657
O3 P1 O2 V1 99.9(5) . .
O4 P1 O2 V1 -135.9(4) . .
C1 P1 O2 V1 -18.6(5) . .
O2 V1 O2 P1 -178.0(4) 4_565 .
O2 V1 O2 P1 2.0(4) 2_756 .
O2 V1 O2 P1 136(11) 3_766 .
O1 V1 O2 P1 93.5(4) . .
O1 V1 O2 P1 -86.5(4) 3_766 .
O2 P1 O3 V2 148.6(3) . 2_757
O4 P1 O3 V2 26.1(4) . 2_757
C1 P1 O3 V2 -90.4(3) . 2_757
O2 P1 O4 V2 -164.8(2) . .
O3 P1 O4 V2 -42.3(3) . .
C1 P1 O4 V2 74.8(3) . .
F2 V2 O4 P1 -166.8(3) . .
O6 V2 O4 P1 69(4) 2_657 .
O3 V2 O4 P1 104.4(3) 2_757 .
F1 V2 O4 P1 13.5(3) . .
O5 V2 O4 P1 -75.6(3) . .
O7B P2 O5 V2 -105.6(4) . .
O6 P2 O5 V2 28.0(4) . .
O7A P2 O5 V2 -80.4(15) . .
C2B P2 O5 V2 154.7(11) . .
C2A P2 O5 V2 137.4(6) . .
F2 V2 O5 P2 -39.1(3) . .
O6 V2 O5 P2 53.2(3) 2_657 .
O3 V2 O5 P2 55(29) 2_757 .
F1 V2 O5 P2 141.4(3) . .
O4 V2 O5 P2 -127.9(3) . .
O7B P2 O6 V2 110.2(7) . 2_657
O5 P2 O6 V2 -16.0(5) . 2_657
O7A P2 O6 V2 110.2(8) . 2_657
C2B P2 O6 V2 -146.1(9) . 2_657
C2A P2 O6 V2 -123.7(11) . 2_657
O7B P2 O7A V3 62(4) . .
O6 P2 O7A V3 -118(5) . .
O5 P2 O7A V3 1(6) . .
C2B P2 O7A V3 132(5) . .
C2A P2 O7A V3 134(4) . .
O8A V3 O7A P2 -23(5) . .
O8A V3 O7A P2 157(5) 3_657 .
O7A V3 O7A P2 47(4) 2_657 .
O7A V3 O7A P2 -16(13) 3_657 .
O7A V3 O7A P2 -133(4) 4 .
O7B V3 O7A P2 67(5) 2_657 .
O7B V3 O7A P2 122(4) 3_657 .
O7B V3 O7A P2 -113(5) 4 .
O7B V3 O7A P2 -58(4) . .
O8B V3 O7A P2 -45(5) . .
O8B V3 O7A P2 135(5) 3_657 .
O6 P2 O7B V3 -31.2(15) . .
O5 P2 O7B V3 97.9(12) . .
O7A P2 O7B V3 -31.3(15) . .
C2B P2 O7B V3 -144.7(13) . .
C2A P2 O7B V3 -153.1(13) . .
O8A V3 O7B P2 -112.3(13) . .
O8A V3 O7B P2 67.7(13) 3_657 .
O7A V3 O7B P2 -38.8(12) 2_657 .
O7A V3 O7B P2 -145.9(14) 3_657 .
O7A V3 O7B P2 141.2(12) 4 .
O7A V3 O7B P2 34.1(14) . .
O7B V3 O7B P2 -21.6(10) 2_657 .
O7B V3 O7B P2 149(14) 3_657 .
O7B V3 O7B P2 158.4(10) 4 .
O8B V3 O7B P2 -131.6(14) . .
O8B V3 O7B P2 48.4(14) 3_657 .
O2 P1 C1 C1 61.0(4) . 2_756
O3 P1 C1 C1 -58.9(4) . 2_756
O4 P1 C1 C1 -179.6(3) . 2_756
O7B P2 C2A C2A -70.3(12) . 2_656
O6 P2 C2A C2A 158.4(6) . 2_656
O5 P2 C2A C2A 42.0(9) . 2_656
O7A P2 C2A C2A -99.0(17) . 2_656
C2B P2 C2A C2A -93.1(19) . 2_656
O7B P2 C2B C2B -88.9(11) . 2_656
O6 P2 C2B C2B 148.0(8) . 2_656
O5 P2 C2B C2B 19.6(15) . 2_656
O7A P2 C2B C2B -115.0(14) . 2_656
C2A P2 C2B C2B 70.0(17) . 2_656

loop_
_platon_squeeze_void_nr
_platon_squeeze_void_average_x
_platon_squeeze_void_average_y
_platon_squeeze_void_average_z
_platon_squeeze_void_volume
_platon_squeeze_void_count_electrons
1 -0.205 0.500 -0.023 183.1 47.3
2 0.000 0.000 0.500 154.4 43.0
